data_7132776
loop_
_publ_author_name
'Huang, Ming-Feng'
'Cao, Li-Hui'
'Zhou, Bin'

_publ_section_title
;
 A solvent-controlled photoresponsive ionic hydrogen-bonded organic
 framework for encryption applications.
;
_journal_issue 25
_journal_name_full 'Chemical communications (Cambridge, England)'
_journal_page_first 3437
_journal_page_last 3440
_journal_paper_doi 10.1039/d4cc00701h
_journal_volume 60
_journal_year 2024
_chemical_formula_moiety 'C26 H16 O12 S4, 4(H2 O), 2(C8 H12 N4)'
_chemical_formula_sum 'C42 H48 N8 O16 S4'
_chemical_formula_weight 1049.12
_space_group_crystal_system monoclinic
_space_group_IT_number 14
_space_group_name_Hall '-P 2ybc'
_space_group_name_H-M_alt 'P 1 21/c 1'
_atom_sites_solution_hydrogens mixed
_atom_sites_solution_primary direct
_audit_creation_date 2024-01-19
_audit_creation_method
;
Olex2 1.2
(compiled 2018.05.29 svn.r3508 for OlexSys, GUI svn.r5506)
;
_audit_update_record
;
2024-02-05 deposited with the CCDC.	2024-02-27 downloaded from the CCDC.
;
_cell_angle_alpha 90
_cell_angle_beta 113.7185(7)
_cell_angle_gamma 90
_cell_formula_units_Z 4
_cell_length_a 12.9205(2)
_cell_length_b 27.6064(4)
_cell_length_c 15.3072(2)
_cell_measurement_reflns_used 9744
_cell_measurement_temperature 150(2)
_cell_measurement_theta_max 69.99
_cell_measurement_theta_min 3.54
_cell_volume 4998.72(13)
_computing_cell_refinement 'SAINT V8.40B (?, 2016)'
_computing_data_reduction 'SAINT V8.40B (?, 2016)'
_computing_molecular_graphics 'Olex2 (Dolomanov et al., 2009)'
_computing_publication_material 'Olex2 (Dolomanov et al., 2009)'
_computing_structure_refinement 'XL (Sheldrick, 2008)'
_computing_structure_solution 'XS (Sheldrick, 2008)'
_diffrn_ambient_temperature 150.0
_diffrn_measured_fraction_theta_full 0.997
_diffrn_measured_fraction_theta_max 0.997
_diffrn_measurement_device_type 'Bruker APEX-II CCD'
_diffrn_measurement_method '\f and \w scans'
_diffrn_radiation_type CuK\a
_diffrn_radiation_wavelength 1.54178
_diffrn_reflns_av_R_equivalents 0.0348
_diffrn_reflns_av_unetI/netI 0.0243
_diffrn_reflns_Laue_measured_fraction_full 0.997
_diffrn_reflns_Laue_measured_fraction_max 0.997
_diffrn_reflns_limit_h_max 14
_diffrn_reflns_limit_h_min -15
_diffrn_reflns_limit_k_max 32
_diffrn_reflns_limit_k_min -32
_diffrn_reflns_limit_l_max 18
_diffrn_reflns_limit_l_min -17
_diffrn_reflns_number 51845
_diffrn_reflns_point_group_measured_fraction_full 0.997
_diffrn_reflns_point_group_measured_fraction_max 0.997
_diffrn_reflns_theta_full 65.995
_diffrn_reflns_theta_max 65.995
_diffrn_reflns_theta_min 3.202
_diffrn_standards_number 0
_exptl_absorpt_coefficient_mu 2.395
_exptl_absorpt_correction_T_max 0.7533
_exptl_absorpt_correction_T_min 0.5358
_exptl_absorpt_correction_type none
_exptl_absorpt_process_details
;
SADABS-2016/2 (Bruker,2016/2) was used for absorption correction.
wR2(int) was 0.1289 before and 0.0531 after correction.
The Ratio of minimum to maximum transmission is 0.7113.
The \l/2 correction factor is Not present.
;
_exptl_crystal_colour colorless
_exptl_crystal_density_diffrn 1.394
_exptl_crystal_description block
_exptl_crystal_F_000 2192
_exptl_crystal_size_max 0.26
_exptl_crystal_size_mid 0.25
_exptl_crystal_size_min 0.23
_refine_diff_density_max 2.226
_refine_diff_density_min -1.309
_refine_diff_density_rms 0.109
_refine_ls_extinction_method none
_refine_ls_goodness_of_fit_ref 1.081
_refine_ls_hydrogen_treatment constr
_refine_ls_matrix_type full
_refine_ls_number_parameters 643
_refine_ls_number_reflns 8696
_refine_ls_number_restraints 24
_refine_ls_restrained_S_all 1.092
_refine_ls_R_factor_all 0.0933
_refine_ls_R_factor_gt 0.0895
_refine_ls_shift/su_max 0.000
_refine_ls_shift/su_mean 0.000
_refine_ls_structure_factor_coef Fsqd
_refine_ls_weighting_details 'w=1/[\s^2^(Fo^2^)+(0.1272P)^2^+17.6650P] where P=(Fo^2^+2Fc^2^)/3'
_refine_ls_weighting_scheme calc
_refine_ls_wR_factor_gt 0.2377
_refine_ls_wR_factor_ref 0.2409
_reflns_Friedel_coverage 0.000
_reflns_number_gt 8056
_reflns_number_total 8696
_reflns_threshold_expression 'I > 2\s(I)'
_cod_data_source_file d4cc00701h2.cif
_cod_data_source_block 0417zty_cu
_cod_depositor_comments 'Adding full bibliography for 7132775--7132776.cif.'
_cod_database_code 7132776
_shelx_shelxl_version_number 2018/3
_shelx_space_group_comment
;
The symmetry employed for this shelxl refinement is uniquely defined
by the following loop, which should always be used as a source of
symmetry information in preference to the above space-group names.
They are only intended as comments.
;
_shelx_estimated_absorpt_t_max 0.609
_shelx_estimated_absorpt_t_min 0.575
_olex2_refinement_description
;
1. Fixed Uiso
 At 1.2 times of:
  All C(H) groups, All N(H,H) groups
 At 1.5 times of:
  All O(H,H) groups
2. Uiso/Uaniso restraints and constraints
Uanis(O10) \\sim Ueq, Uanis(O11) \\sim Ueq, Uanis(O12) \\sim Ueq: with sigma of
0.01 and sigma for terminal atoms of 0.02
Uanis(O7) \\sim Ueq: with sigma of 0.01 and sigma for terminal atoms of 0.02
3.a Free rotating group:
 O13(H13A,H13B), O14(H14A,H14B), O15(H15A,H15B), O16(H16A,H16B)
3.b Aromatic/amide H refined with riding coordinates:
 C3(H3), C5(H5), C6(H6), C8(H8), C9(H9), C13(H13), C14(H14), C15(H15),
 C16(H16), C17(H17), C19(H19), C20(H20), C22(H22), C23(H23), C24(H24), C25(H25),
  C27(H27), C28(H28), C29(H29), C32(H32), C36(H36), C38(H38), C40(H40), C41(H41)
3.c X=CH2 refined with riding coordinates:
 N1(H1A,H1B), N2(H2A,H2B), N3(H3A,H3B), N4(H4A,H4B), N5(H5A,H5B), N6(H6A,H6B),
 N7(H7A,H7B), N8(H8A,H8B)
;
_olex2_submission_special_instructions 'No special instructions were received'

loop_
_space_group_symop_operation_xyz
'x, y, z'
'-x, y+1/2, -z+1/2'
'-x, -y, -z'
'x, -y-1/2, z-1/2'

loop_
_atom_site_label
_atom_site_type_symbol
_atom_site_fract_x
_atom_site_fract_y
_atom_site_fract_z
_atom_site_U_iso_or_equiv
_atom_site_adp_type
_atom_site_occupancy
_atom_site_site_symmetry_order
_atom_site_calc_flag
_atom_site_refinement_flags_posn
_atom_site_refinement_flags_adp
_atom_site_refinement_flags_occupancy
_atom_site_disorder_assembly
_atom_site_disorder_group
S1 S 0.09671(8) 0.11249(3) 0.27434(7) 0.0239(2) Uani 1 1 d . . . . .
S2 S -0.49371(9) 0.35990(4) 0.06227(7) 0.0292(3) Uani 1 1 d . . . . .
S3 S -0.44596(11) 0.39585(4) 0.61009(9) 0.0403(3) Uani 1 1 d . . . . .
S4 S 0.04980(12) 0.10151(6) 0.80590(12) 0.0644(5) Uani 1 1 d . . . . .
O1 O 0.0708(3) 0.12736(11) 0.1760(2) 0.0328(7) Uani 1 1 d . . . . .
O2 O 0.2140(2) 0.11820(11) 0.3373(2) 0.0329(7) Uani 1 1 d . . . . .
O3 O -0.6091(3) 0.34335(11) 0.0386(2) 0.0344(7) Uani 1 1 d . . . . .
O4 O -0.4808(3) 0.41153(11) 0.0830(2) 0.0431(8) Uani 1 1 d . . . . .
O5 O 0.0524(3) 0.06370(10) 0.2764(2) 0.0340(7) Uani 1 1 d . . . . .
O6 O -0.4523(3) 0.34518(12) -0.0089(2) 0.0399(8) Uani 1 1 d . . . . .
O7 O 0.0954(6) 0.0647(3) 0.7724(5) 0.132(3) Uani 1 1 d . U . . .
O8 O -0.0354(5) 0.0894(2) 0.8363(4) 0.097(2) Uani 1 1 d . . . . .
O9 O 0.1358(7) 0.1275(3) 0.8865(5) 0.142(3) Uani 1 1 d . . . . .
C1 C -0.2648(3) 0.27685(14) 0.3256(3) 0.0229(8) Uani 1 1 d . . . . .
C2 C -0.2497(3) 0.28441(14) 0.5191(3) 0.0224(8) Uani 1 1 d . . . . .
C3 C 0.0699(3) 0.18377(15) 0.3891(3) 0.0257(8) Uani 1 1 d . . . . .
H3 H 0.150093 0.185153 0.418865 0.031 Uiso 1 1 calc R . . . .
C4 C 0.0174(3) 0.15147(13) 0.3160(3) 0.0202(7) Uani 1 1 d . . . . .
C5 C -0.1636(3) 0.17974(15) 0.3023(3) 0.0266(8) Uani 1 1 d . . . . .
H5 H -0.243757 0.178474 0.271669 0.032 Uiso 1 1 calc R . . . .
C6 C -0.3003(3) 0.36748(14) 0.5316(3) 0.0253(8) Uani 1 1 d . . . . .
H6 H -0.292714 0.401037 0.521762 0.030 Uiso 1 1 calc R . . . .
C7 C -0.1126(3) 0.21258(14) 0.3759(3) 0.0236(8) Uani 1 1 d . . . . .
C8 C -0.4519(3) 0.29390(15) 0.2069(3) 0.0275(9) Uani 1 1 d . . . . .
H8 H -0.530721 0.287412 0.179722 0.033 Uiso 1 1 calc R . . . .
C9 C -0.1001(3) 0.14900(15) 0.2729(3) 0.0254(8) Uani 1 1 d . . . . .
H9 H -0.136152 0.126203 0.223504 0.030 Uiso 1 1 calc R . . . .
C10 C -0.1170(3) 0.21258(15) 0.5695(3) 0.0242(8) Uani 1 1 d . . . . .
C11 C -0.1824(3) 0.24764(14) 0.4934(3) 0.0240(8) Uani 1 1 d . . . . .
C12 C -0.1855(3) 0.24612(15) 0.4047(3) 0.0252(8) Uani 1 1 d . . . . .
C13 C -0.2386(3) 0.33405(15) 0.5061(3) 0.0262(8) Uani 1 1 d . . . . .
H13 H -0.187685 0.344754 0.479420 0.031 Uiso 1 1 calc R . . . .
C14 C -0.1267(4) 0.16275(16) 0.5520(3) 0.0335(9) Uani 1 1 d . . . . .
H14 H -0.171548 0.151456 0.489457 0.040 Uiso 1 1 calc R . . . .
C15 C -0.2929(4) 0.34064(16) 0.2102(3) 0.0291(9) Uani 1 1 d . . . . .
H15 H -0.263624 0.366293 0.185566 0.035 Uiso 1 1 calc R . . . .
C16 C -0.2219(3) 0.31410(15) 0.2880(3) 0.0262(8) Uani 1 1 d . . . . .
H16 H -0.143344 0.321265 0.315933 0.031 Uiso 1 1 calc R . . . .
C17 C -0.3801(3) 0.26763(15) 0.2855(3) 0.0272(8) Uani 1 1 d . . . . .
H17 H -0.410331 0.243152 0.312082 0.033 Uiso 1 1 calc R . . . .
C18 C -0.4073(3) 0.32951(14) 0.1686(3) 0.0244(8) Uani 1 1 d . . . . .
C19 C -0.0506(3) 0.22801(16) 0.6613(3) 0.0288(9) Uani 1 1 d . . . . .
H19 H -0.042306 0.261670 0.675288 0.035 Uiso 1 1 calc R . . . .
C20 C -0.3249(3) 0.26941(15) 0.5582(3) 0.0266(8) Uani 1 1 d . . . . .
H20 H -0.333414 0.235864 0.567508 0.032 Uiso 1 1 calc R . . . .
C21 C -0.3738(3) 0.35209(15) 0.5716(3) 0.0248(8) Uani 1 1 d . . . . .
C22 C 0.0050(3) 0.21447(15) 0.4194(3) 0.0279(9) Uani 1 1 d . . . . .
H22 H 0.041224 0.236752 0.469816 0.033 Uiso 1 1 calc R . . . .
C23 C -0.3873(3) 0.30306(16) 0.5838(3) 0.0280(9) Uani 1 1 d . . . . .
H23 H -0.439178 0.292570 0.609598 0.034 Uiso 1 1 calc R . . . .
C24 C -0.0726(4) 0.12953(18) 0.6233(4) 0.0398(11) Uani 1 1 d . . . . .
H24 H -0.079912 0.095809 0.609850 0.048 Uiso 1 1 calc R . . . .
C25 C 0.0045(4) 0.1943(2) 0.7335(3) 0.0379(11) Uani 1 1 d . . . . .
H25 H 0.050565 0.205009 0.796151 0.046 Uiso 1 1 calc R . . . .
C26 C -0.0087(4) 0.14552(18) 0.7130(4) 0.0392(11) Uani 1 1 d . . . . .
O10 O -0.4922(7) 0.4288(3) 0.5379(5) 0.147(4) Uani 1 1 d . U . . .
O11 O -0.3567(6) 0.4224(2) 0.6862(6) 0.120(3) Uani 1 1 d . U . . .
O12 O -0.5097(6) 0.3705(2) 0.6522(5) 0.107(2) Uani 1 1 d . U . . .
O13 O -0.3322(4) 0.51940(18) 0.5953(3) 0.0669(12) Uani 1 1 d . . . . .
H13A H -0.290991 0.544693 0.597656 0.100 Uiso 1 1 d G . . . .
H13B H -0.396733 0.525303 0.548302 0.100 Uiso 1 1 d G . . . .
O14 O -0.2452(5) 0.06522(17) 0.3733(4) 0.0779(14) Uani 1 1 d . . . . .
H14A H -0.173822 0.060455 0.386676 0.117 Uiso 1 1 d G . . . .
H14B H -0.264664 0.088468 0.331385 0.117 Uiso 1 1 d G . . . .
O15 O -0.1795(6) 0.0213(2) 0.6830(5) 0.0975(19) Uani 1 1 d . . . . .
H15A H -0.171985 -0.004113 0.718709 0.146 Uiso 1 1 d G . . . .
H15B H -0.110679 0.028939 0.691745 0.146 Uiso 1 1 d G . . . .
O16 O -0.2846(9) 0.0221(2) 0.5147(8) 0.164(4) Uani 1 1 d . . . . .
H16A H -0.266880 0.036670 0.472210 0.246 Uiso 1 1 d G . . . .
H16B H -0.313160 0.044807 0.537633 0.246 Uiso 1 1 d G . . . .
N1 N -0.6577(4) 0.24339(17) 0.4307(3) 0.0493(11) Uani 1 1 d . . . . .
H1A H -0.653656 0.215626 0.460084 0.059 Uiso 1 1 calc R . . . .
H1B H -0.651747 0.270830 0.461575 0.059 Uiso 1 1 calc R . . . .
N2 N -0.6814(5) 0.20392(16) 0.2943(4) 0.0637(15) Uani 1 1 d . . . . .
H2A H -0.677654 0.175746 0.322325 0.076 Uiso 1 1 calc R . . . .
H2B H -0.691390 0.205087 0.233982 0.076 Uiso 1 1 calc R . . . .
N3 N -0.7006(5) 0.46714(16) 0.2079(4) 0.0613(14) Uani 1 1 d . . . . .
H3A H -0.706972 0.495850 0.181264 0.074 Uiso 1 1 calc R . . . .
H3B H -0.688239 0.464768 0.268638 0.074 Uiso 1 1 calc R . . . .
N4 N -0.7275(4) 0.42954(17) 0.0672(4) 0.0564(13) Uani 1 1 d . . . . .
H4A H -0.734358 0.457648 0.038304 0.068 Uiso 1 1 calc R . . . .
H4B H -0.732934 0.402473 0.035334 0.068 Uiso 1 1 calc R . . . .
C27 C -0.6100(4) 0.32939(17) 0.3410(4) 0.0437(12) Uani 1 1 d . . . . .
H27 H -0.556412 0.324871 0.404733 0.052 Uiso 1 1 calc R . . . .
C28 C -0.7669(4) 0.34171(19) 0.1552(4) 0.0407(11) Uani 1 1 d . . . . .
H28 H -0.820825 0.346315 0.091637 0.049 Uiso 1 1 calc R . . . .
C29 C -0.7570(4) 0.29727(18) 0.1986(4) 0.0392(11) Uani 1 1 d . . . . .
H29 H -0.802464 0.270859 0.164582 0.047 Uiso 1 1 calc R . . . .
C30 C -0.6723(4) 0.24388(18) 0.3421(4) 0.0426(12) Uani 1 1 d . . . . .
C31 C -0.6977(4) 0.37985(17) 0.2045(4) 0.0409(11) Uani 1 1 d . . . . .
C32 C -0.6178(5) 0.37326(18) 0.2976(4) 0.0465(12) Uani 1 1 d . . . . .
H32 H -0.569175 0.399087 0.330466 0.056 Uiso 1 1 calc R . . . .
C33 C -0.6802(4) 0.29119(16) 0.2925(3) 0.0363(10) Uani 1 1 d . . . . .
C34 C -0.7093(5) 0.42802(19) 0.1573(4) 0.0480(13) Uani 1 1 d . . . . .
N5 N -0.4790(3) 0.59226(14) 0.1720(3) 0.0325(8) Uani 1 1 d . . . . .
H5A H -0.519088 0.606985 0.117905 0.039 Uiso 1 1 calc R . . . .
H5B H -0.477367 0.603824 0.226108 0.039 Uiso 1 1 calc R . . . .
N6 N -0.4219(3) 0.53482(14) 0.0932(3) 0.0385(9) Uani 1 1 d . . . . .
H6A H -0.461177 0.548711 0.037932 0.046 Uiso 1 1 calc R . . . .
H6B H -0.382517 0.508479 0.095547 0.046 Uiso 1 1 calc R . . . .
N7 N -0.1229(3) 0.47751(12) 0.6028(2) 0.0271(7) Uani 1 1 d . . . . .
H7A H -0.074483 0.464373 0.655837 0.033 Uiso 1 1 calc R . . . .
H7B H -0.170815 0.499639 0.605020 0.033 Uiso 1 1 calc R . . . .
N8 N -0.0546(3) 0.43155(12) 0.5133(2) 0.0270(7) Uani 1 1 d . . . . .
H8A H -0.005016 0.417651 0.564952 0.032 Uiso 1 1 calc R . . . .
H8B H -0.057516 0.423438 0.456794 0.032 Uiso 1 1 calc R . . . .
C35 C -0.4221(3) 0.55339(15) 0.1720(3) 0.0292(9) Uani 1 1 d . . . . .
C36 C -0.3402(5) 0.47968(17) 0.2693(4) 0.0541(16) Uani 1 1 d . . . . .
H36 H -0.382750 0.460142 0.215729 0.065 Uiso 1 1 calc R . . . .
C37 C -0.3520(4) 0.52985(15) 0.2640(3) 0.0308(9) Uani 1 1 d . . . . .
C38 C -0.2661(5) 0.45844(16) 0.3531(3) 0.0492(14) Uani 1 1 d . . . . .
H38 H -0.256167 0.424287 0.356611 0.059 Uiso 1 1 calc R . . . .
C39 C -0.1238(3) 0.46418(14) 0.5207(3) 0.0238(8) Uani 1 1 d . . . . .
C40 C -0.2942(3) 0.55797(14) 0.3437(3) 0.0253(8) Uani 1 1 d . . . . .
H40 H -0.303935 0.592126 0.340456 0.030 Uiso 1 1 calc R . . . .
C41 C -0.2226(3) 0.53662(14) 0.4279(3) 0.0254(8) Uani 1 1 d . . . . .
H41 H -0.184640 0.555903 0.483001 0.030 Uiso 1 1 calc R . . . .
C42 C -0.2065(3) 0.48695(14) 0.4316(3) 0.0262(8) Uani 1 1 d . . . . .

loop_
_atom_site_aniso_label
_atom_site_aniso_U_11
_atom_site_aniso_U_22
_atom_site_aniso_U_33
_atom_site_aniso_U_23
_atom_site_aniso_U_13
_atom_site_aniso_U_12
S1 0.0212(5) 0.0233(5) 0.0247(5) -0.0051(4) 0.0065(4) 0.0005(3)
S2 0.0377(6) 0.0238(5) 0.0181(5) 0.0030(4) 0.0027(4) 0.0114(4)
S3 0.0506(7) 0.0361(6) 0.0449(7) 0.0052(5) 0.0303(6) 0.0169(5)
S4 0.0444(7) 0.0827(11) 0.0692(10) 0.0570(9) 0.0263(7) 0.0283(7)
O1 0.0359(16) 0.0380(17) 0.0261(15) -0.0067(13) 0.0142(13) -0.0023(13)
O2 0.0243(14) 0.0305(16) 0.0370(16) -0.0078(13) 0.0052(13) 0.0044(12)
O3 0.0341(16) 0.0353(17) 0.0225(14) -0.0009(12) -0.0005(12) 0.0124(13)
O4 0.055(2) 0.0225(15) 0.0320(16) 0.0013(13) -0.0032(15) 0.0094(14)
O5 0.0342(16) 0.0192(14) 0.0444(18) -0.0048(12) 0.0113(14) -0.0014(12)
O6 0.053(2) 0.0415(18) 0.0242(15) 0.0112(13) 0.0145(14) 0.0170(15)
O7 0.161(6) 0.131(5) 0.156(6) 0.112(5) 0.118(5) 0.114(5)
O8 0.115(4) 0.125(5) 0.085(3) 0.082(3) 0.078(3) 0.076(4)
O9 0.144(6) 0.118(5) 0.100(5) 0.055(4) -0.018(5) -0.022(5)
C1 0.0259(19) 0.027(2) 0.0158(17) 0.0025(15) 0.0087(15) 0.0083(16)
C2 0.0221(18) 0.026(2) 0.0184(17) 0.0006(15) 0.0068(15) 0.0004(15)
C3 0.0196(18) 0.030(2) 0.0233(19) -0.0018(16) 0.0041(15) 0.0000(15)
C4 0.0235(18) 0.0195(18) 0.0160(17) 0.0033(14) 0.0063(14) 0.0034(14)
C5 0.0214(19) 0.029(2) 0.026(2) 0.0014(16) 0.0051(16) 0.0042(16)
C6 0.029(2) 0.0209(19) 0.027(2) -0.0003(15) 0.0117(17) -0.0034(15)
C7 0.0280(19) 0.0249(19) 0.0191(18) 0.0040(15) 0.0108(15) 0.0037(16)
C8 0.0239(19) 0.031(2) 0.0220(19) 0.0016(16) 0.0038(16) 0.0046(16)
C9 0.0250(19) 0.028(2) 0.0182(18) -0.0039(15) 0.0034(15) -0.0007(16)
C10 0.0252(19) 0.028(2) 0.0201(18) 0.0044(16) 0.0099(15) 0.0034(16)
C11 0.0238(19) 0.025(2) 0.0214(19) 0.0022(15) 0.0072(15) 0.0020(15)
C12 0.0249(19) 0.028(2) 0.0214(19) 0.0041(16) 0.0078(16) 0.0048(16)
C13 0.029(2) 0.026(2) 0.026(2) -0.0005(16) 0.0143(17) -0.0038(16)
C14 0.042(2) 0.028(2) 0.032(2) 0.0041(18) 0.017(2) 0.0028(18)
C15 0.034(2) 0.030(2) 0.025(2) 0.0061(17) 0.0141(17) 0.0060(17)
C16 0.0207(18) 0.035(2) 0.0218(19) 0.0061(16) 0.0076(15) 0.0070(16)
C17 0.027(2) 0.031(2) 0.0236(19) 0.0060(16) 0.0105(16) 0.0024(16)
C18 0.028(2) 0.0228(19) 0.0188(18) 0.0016(15) 0.0060(15) 0.0118(16)
C19 0.027(2) 0.036(2) 0.0220(19) 0.0010(17) 0.0087(16) 0.0069(17)
C20 0.027(2) 0.024(2) 0.029(2) 0.0083(16) 0.0114(17) 0.0030(16)
C21 0.0233(19) 0.029(2) 0.0209(18) -0.0006(16) 0.0079(15) 0.0022(16)
C22 0.030(2) 0.030(2) 0.0218(19) -0.0074(16) 0.0083(16) -0.0004(17)
C23 0.025(2) 0.034(2) 0.028(2) 0.0080(17) 0.0147(17) 0.0027(17)
C24 0.040(3) 0.031(2) 0.052(3) 0.016(2) 0.022(2) 0.006(2)
C25 0.024(2) 0.069(3) 0.018(2) 0.010(2) 0.0053(16) 0.009(2)
C26 0.030(2) 0.048(3) 0.046(3) 0.027(2) 0.021(2) 0.015(2)
O10 0.203(7) 0.174(6) 0.099(4) 0.067(4) 0.096(5) 0.160(6)
O11 0.107(5) 0.094(4) 0.166(6) -0.076(4) 0.062(4) -0.003(3)
O12 0.153(6) 0.090(4) 0.138(5) 0.003(4) 0.120(5) 0.027(4)
O13 0.049(2) 0.082(3) 0.064(3) -0.007(2) 0.016(2) 0.020(2)
O14 0.087(3) 0.045(3) 0.107(4) -0.017(2) 0.045(3) -0.011(2)
O15 0.122(5) 0.078(4) 0.108(5) 0.025(3) 0.062(4) 0.022(3)
O16 0.276(10) 0.054(3) 0.300(11) -0.069(5) 0.259(10) -0.073(5)
N1 0.045(2) 0.046(2) 0.060(3) 0.019(2) 0.025(2) 0.0046(19)
N2 0.081(4) 0.027(2) 0.059(3) 0.014(2) 0.004(3) -0.012(2)
N3 0.095(4) 0.031(2) 0.075(3) 0.019(2) 0.051(3) 0.022(2)
N4 0.082(3) 0.037(2) 0.068(3) 0.023(2) 0.049(3) 0.029(2)
C27 0.042(3) 0.030(2) 0.047(3) 0.007(2) 0.006(2) 0.005(2)
C28 0.034(2) 0.045(3) 0.041(3) 0.012(2) 0.014(2) 0.010(2)
C29 0.029(2) 0.037(2) 0.045(3) 0.007(2) 0.008(2) -0.0006(19)
C30 0.027(2) 0.036(3) 0.057(3) 0.012(2) 0.008(2) -0.0016(19)
C31 0.044(3) 0.029(2) 0.053(3) 0.010(2) 0.023(2) 0.012(2)
C32 0.048(3) 0.026(2) 0.055(3) 0.002(2) 0.010(2) 0.003(2)
C33 0.029(2) 0.029(2) 0.044(3) 0.0078(19) 0.0071(19) 0.0035(18)
C34 0.056(3) 0.035(3) 0.063(3) 0.018(2) 0.034(3) 0.021(2)
N5 0.0341(19) 0.037(2) 0.0251(17) 0.0108(15) 0.0110(15) 0.0109(16)
N6 0.046(2) 0.0268(19) 0.0270(19) 0.0011(15) -0.0014(16) 0.0120(16)
N7 0.0281(17) 0.0260(17) 0.0231(17) 0.0024(13) 0.0060(14) 0.0058(14)
N8 0.0307(18) 0.0290(18) 0.0183(15) 0.0016(13) 0.0067(14) 0.0057(14)
C35 0.028(2) 0.023(2) 0.028(2) 0.0035(16) 0.0021(17) 0.0003(16)
C36 0.069(4) 0.023(2) 0.034(3) -0.0006(19) -0.017(2) -0.002(2)
C37 0.031(2) 0.023(2) 0.028(2) 0.0053(16) 0.0002(17) 0.0009(16)
C38 0.065(3) 0.018(2) 0.033(2) 0.0011(18) -0.013(2) 0.002(2)
C39 0.0230(18) 0.0203(19) 0.0233(19) 0.0023(15) 0.0042(15) -0.0034(15)
C40 0.0253(19) 0.0202(19) 0.028(2) 0.0041(16) 0.0085(16) 0.0008(15)
C41 0.0227(18) 0.025(2) 0.0240(19) -0.0003(16) 0.0044(15) -0.0031(15)
C42 0.0245(19) 0.0229(19) 0.0228(19) 0.0021(16) 0.0006(16) -0.0014(16)

loop_
_atom_type_symbol
_atom_type_description
_atom_type_scat_dispersion_real
_atom_type_scat_dispersion_imag
_atom_type_scat_source
C C 0.0181 0.0091 'International Tables Vol C Tables 4.2.6.8 and 6.1.1.4'
H H 0.0000 0.0000 'International Tables Vol C Tables 4.2.6.8 and 6.1.1.4'
N N 0.0311 0.0180 'International Tables Vol C Tables 4.2.6.8 and 6.1.1.4'
O O 0.0492 0.0322 'International Tables Vol C Tables 4.2.6.8 and 6.1.1.4'
S S 0.3331 0.5567 'International Tables Vol C Tables 4.2.6.8 and 6.1.1.4'

loop_
_geom_angle_atom_site_label_1
_geom_angle_atom_site_label_2
_geom_angle_atom_site_label_3
_geom_angle
_geom_angle_site_symmetry_1
_geom_angle_site_symmetry_3
_geom_angle_publ_flag
O1 S1 O5 110.45(18) . . ?
O1 S1 C4 105.89(17) . . ?
O2 S1 O1 113.68(19) . . ?
O2 S1 O5 113.60(18) . . ?
O2 S1 C4 107.32(17) . . ?
O5 S1 C4 105.19(18) . . ?
O3 S2 C18 106.43(19) . . ?
O4 S2 O3 112.1(2) . . ?
O4 S2 C18 106.81(18) . . ?
O6 S2 O3 112.00(19) . . ?
O6 S2 O4 113.1(2) . . ?
O6 S2 C18 105.73(18) . . ?
O10 S3 C21 107.7(3) . . ?
O10 S3 O11 104.9(6) . . ?
O10 S3 O12 123.4(5) . . ?
O11 S3 C21 104.8(3) . . ?
O12 S3 C21 107.1(3) . . ?
O12 S3 O11 107.6(5) . . ?
O7 S4 O8 117.5(4) . . ?
O7 S4 O9 112.4(6) . . ?
O7 S4 C26 108.2(3) . . ?
O8 S4 O9 105.5(5) . . ?
O8 S4 C26 106.8(2) . . ?
O9 S4 C26 105.7(3) . . ?
C16 C1 C12 119.6(3) . . ?
C17 C1 C12 121.2(4) . . ?
C17 C1 C16 119.1(3) . . ?
C13 C2 C11 121.7(3) . . ?
C20 C2 C11 119.6(4) . . ?
C20 C2 C13 118.7(4) . . ?
C4 C3 C22 119.8(4) . . ?
C3 C4 S1 121.2(3) . . ?
C3 C4 C9 120.3(4) . . ?
C9 C4 S1 118.5(3) . . ?
C9 C5 C7 121.1(4) . . ?
C13 C6 C21 119.9(4) . . ?
C5 C7 C12 119.3(3) . . ?
C5 C7 C22 118.9(4) . . ?
C22 C7 C12 121.8(4) . . ?
C18 C8 C17 119.4(4) . . ?
C5 C9 C4 119.7(4) . . ?
C14 C10 C11 120.7(4) . . ?
C19 C10 C11 121.2(4) . . ?
C19 C10 C14 117.9(4) . . ?
C2 C11 C10 116.4(3) . . ?
C12 C11 C2 120.4(3) . . ?
C12 C11 C10 123.2(4) . . ?
C1 C12 C7 114.7(3) . . ?
C11 C12 C1 122.2(4) . . ?
C11 C12 C7 123.2(3) . . ?
C6 C13 C2 120.8(4) . . ?
C24 C14 C10 121.6(4) . . ?
C16 C15 C18 119.5(4) . . ?
C15 C16 C1 120.5(4) . . ?
C1 C17 C8 120.7(4) . . ?
C8 C18 S2 120.7(3) . . ?
C8 C18 C15 120.7(4) . . ?
C15 C18 S2 118.5(3) . . ?
C10 C19 C25 120.4(4) . . ?
C23 C20 C2 120.5(4) . . ?
C6 C21 S3 119.0(3) . . ?
C23 C21 S3 120.8(3) . . ?
C23 C21 C6 120.2(4) . . ?
C7 C22 C3 120.3(4) . . ?
C20 C23 C21 119.9(4) . . ?
C26 C24 C14 119.4(5) . . ?
C26 C25 C19 119.5(4) . . ?
C24 C26 S4 118.2(4) . . ?
C24 C26 C25 121.1(4) . . ?
C25 C26 S4 120.6(4) . . ?
C32 C27 C33 120.4(5) . . ?
C29 C28 C31 119.8(5) . . ?
C28 C29 C33 119.8(5) . . ?
N1 C30 N2 121.5(5) . . ?
N1 C30 C33 119.6(5) . . ?
N2 C30 C33 118.9(5) . . ?
C28 C31 C32 120.4(4) . . ?
C28 C31 C34 119.7(5) . . ?
C32 C31 C34 120.0(5) . . ?
C27 C32 C31 119.5(5) . . ?
C27 C33 C30 119.6(4) . . ?
C29 C33 C27 120.0(4) . . ?
C29 C33 C30 120.4(4) . . ?
N3 C34 C31 118.8(5) . . ?
N4 C34 N3 122.4(5) . . ?
N4 C34 C31 118.8(5) . . ?
N5 C35 N6 122.2(4) . . ?
N5 C35 C37 119.4(4) . . ?
N6 C35 C37 118.4(4) . . ?
C38 C36 C37 119.6(4) . . ?
C36 C37 C35 120.1(4) . . ?
C40 C37 C35 119.9(4) . . ?
C40 C37 C36 120.0(4) . . ?
C42 C38 C36 120.0(4) . . ?
N7 C39 N8 122.4(4) . . ?
N7 C39 C42 119.1(4) . . ?
N8 C39 C42 118.4(4) . . ?
C41 C40 C37 120.3(4) . . ?
C40 C41 C42 119.6(4) . . ?
C38 C42 C39 119.9(4) . . ?
C38 C42 C41 120.4(4) . . ?
C41 C42 C39 119.7(3) . . ?

loop_
_geom_bond_atom_site_label_1
_geom_bond_atom_site_label_2
_geom_bond_distance
_geom_bond_site_symmetry_2
_geom_bond_publ_flag
S1 O1 1.463(3) . ?
S1 O2 1.440(3) . ?
S1 O5 1.469(3) . ?
S1 C4 1.773(4) . ?
S2 O3 1.459(3) . ?
S2 O4 1.455(3) . ?
S2 O6 1.452(3) . ?
S2 C18 1.771(4) . ?
S3 C21 1.765(4) . ?
S3 O10 1.369(6) . ?
S3 O11 1.465(7) . ?
S3 O12 1.417(6) . ?
S4 O7 1.372(7) . ?
S4 O8 1.398(5) . ?
S4 O9 1.473(8) . ?
S4 C26 1.790(4) . ?
C1 C12 1.496(5) . ?
C1 C16 1.398(6) . ?
C1 C17 1.387(6) . ?
C2 C11 1.489(5) . ?
C2 C13 1.400(6) . ?
C2 C20 1.394(6) . ?
C3 C4 1.377(5) . ?
C3 C22 1.395(6) . ?
C4 C9 1.392(5) . ?
C5 C7 1.389(6) . ?
C5 C9 1.376(6) . ?
C6 C13 1.375(6) . ?
C6 C21 1.388(6) . ?
C7 C12 1.507(5) . ?
C7 C22 1.393(6) . ?
C8 C17 1.392(6) . ?
C8 C18 1.382(6) . ?
C10 C11 1.489(5) . ?
C10 C14 1.398(6) . ?
C10 C19 1.386(6) . ?
C11 C12 1.344(6) . ?
C14 C24 1.382(6) . ?
C15 C16 1.384(6) . ?
C15 C18 1.388(6) . ?
C19 C25 1.400(6) . ?
C20 C23 1.385(6) . ?
C21 C23 1.387(6) . ?
C24 C26 1.360(8) . ?
C25 C26 1.378(7) . ?
N1 C30 1.292(7) . ?
N2 C30 1.303(7) . ?
N3 C34 1.307(8) . ?
N4 C34 1.303(7) . ?
C27 C32 1.366(7) . ?
C27 C33 1.394(7) . ?
C28 C29 1.377(7) . ?
C28 C31 1.391(7) . ?
C29 C33 1.389(7) . ?
C30 C33 1.493(6) . ?
C31 C32 1.395(7) . ?
C31 C34 1.491(7) . ?
N5 C35 1.301(6) . ?
N6 C35 1.312(6) . ?
N7 C39 1.305(5) . ?
N8 C39 1.305(5) . ?
C35 C37 1.483(6) . ?
C36 C37 1.392(6) . ?
C36 C38 1.385(6) . ?
C37 C40 1.384(6) . ?
C38 C42 1.383(6) . ?
C39 C42 1.491(5) . ?
C40 C41 1.380(6) . ?
C41 C42 1.385(6) . ?

loop_
_smtbx_masks_void_nr
_smtbx_masks_void_average_x
_smtbx_masks_void_average_y
_smtbx_masks_void_average_z
_smtbx_masks_void_volume
_smtbx_masks_void_count_electrons
_smtbx_masks_void_content
1 0.000 0.000 0.500 83.3 22.2 ?
2 0.157 0.187 0.039 43.7 17.1 ?
3 0.157 0.313 0.539 43.7 17.1 ?
4 0.000 0.500 0.000 83.3 22.2 ?
5 -0.157 0.687 0.461 43.7 17.1 ?
6 -0.157 0.813 -0.039 43.7 17.1 ?
